data_2310927
loop_
_publ_author_name
'Olovsson, I.'
'Templeton, D. H.'

_publ_section_title
;
 X-ray study of solid ammonia
;
_journal_issue 11
_journal_name_full 'Acta Crystallographica (1,1948-23,1967)'
_journal_page_first 832
_journal_page_last 836
_journal_paper_doi 10.1107/S0365110X59002420
_journal_volume 12
_journal_year 1959
_chemical_formula_sum 'H3 N'
_chemical_name_systematic 'N H3'
_space_group_IT_number 198
_symmetry_space_group_name_Hall 'P 2ac 2ab 3'
_symmetry_space_group_name_H-M 'P 21 3'
_cell_angle_alpha 90
_cell_angle_beta 90
_cell_angle_gamma 90
_cell_formula_units_Z 4
_cell_length_a 5.138
_cell_length_b 5.138
_cell_length_c 5.138
_cell_volume 135.638
_citation_journal_id_ASTM ACCRA9
_cod_data_source_file Olovsson_ACCRA9_1959_1378.cif
_cod_data_source_block H3N1
_cod_original_cell_volume 135.6383
_cod_original_formula_sum 'H3 N1'
_cod_database_code 2310927

loop_
_symmetry_equiv_pos_as_xyz
x,y,z
-x+1/2,-y,z+1/2
x+1/2,-y+1/2,-z
-x,y+1/2,-z+1/2
z,x,y
-z+1/2,-x,y+1/2
z+1/2,-x+1/2,-y
-z,x+1/2,-y+1/2
y,z,x
y+1/2,-z+1/2,-x
-y,z+1/2,-x+1/2
-y+1/2,-z,x+1/2

loop_
_atom_site_label
_atom_site_type_symbol
_atom_site_fract_x
_atom_site_fract_y
_atom_site_fract_z
_atom_site_occupancy
_atom_site_U_iso_or_equiv
_atom_site_attached_hydrogens
N1 N-3 0.0401 0.0401 0.0401 1 0.0 3
